data_1569049
loop_
_publ_author_name
'Tortajada, Andreu'
'Bole, Leonie J.'
'Mu, Manting'
'Stanford, Martin'
'Pe&#xf1;as-Defrutos, Marconi N'
'Garc&#xed;a-Melchor, Max'
'Hevia, Eva'

_publ_section_title
;
 Sodium mediated deprotonative borylation of arenes using sterically
 demanding B(CH<sub>2</sub>SiMe<sub>3</sub>)<sub>3</sub>: unlocking
 polybasic behaviour and competing lateral borane sodiation.
;
_journal_issue 24
_journal_name_full 'Chemical science'
_journal_page_first 6538
_journal_page_last 6545
_journal_paper_doi 10.1039/d3sc01705b
_journal_volume 14
_journal_year 2023
_chemical_formula_moiety 'C28 H63 B N3 Na O Si3'
_chemical_formula_sum 'C28 H63 B N3 Na O Si3'
_chemical_formula_weight 575.88
_space_group_IT_number 14
_space_group_name_Hall '-P 2yn'
_space_group_name_H-M_alt 'P 1 21/n 1'
_symmetry_cell_setting monoclinic
_symmetry_Int_Tables_number 14
_symmetry_space_group_name_Hall '-P 2yn'
_symmetry_space_group_name_H-M 'P 1 21/n 1'
_atom_sites_solution_hydrogens geom
_atom_sites_solution_primary dual
_audit_creation_date 2023-02-23T18:46:52-00:00
_audit_update_record
;
2023-03-01 deposited with the CCDC.	2023-05-05 downloaded from the CCDC.
;
_cell_angle_alpha 90
_cell_angle_beta 112.0050(10)
_cell_angle_gamma 90
_cell_formula_units_Z 4
_cell_length_a 10.11080(10)
_cell_length_b 34.6407(2)
_cell_length_c 11.54530(10)
_cell_measurement_reflns_used 22502
_cell_measurement_temperature 173.01(10)
_cell_measurement_theta_max 77.157
_cell_measurement_theta_min 4.32
_cell_volume 3749.11(6)
_computing_cell_refinement 'CrysAlisPro 1.171.40.66a (Rigaku OD, 2019)'
_computing_data_collection 'CrysAlisPro 1.171.40.66a (Rigaku OD, 2019)'
_computing_data_reduction 'CrysAlisPro 1.171.40.66a (Rigaku OD, 2019)'
_computing_molecular_graphics 'Olex2 1.3 (Dolomanov et al., 2009)'
_computing_publication_material 'Olex2 1.3 (Dolomanov et al., 2009)'
_computing_structure_refinement 'SHELXL 2018/3 (Sheldrick, 2015)'
_computing_structure_solution 'SHELXT 2014/5 (Sheldrick, 2014)'
_diffrn_ambient_environment N~2~
_diffrn_ambient_temperature 173.01(10)
_diffrn_detector 'Hybrid Pixel Array Detector'
_diffrn_detector_area_resol_mean 10
_diffrn_detector_type HyPix
_diffrn_measured_fraction_theta_full 0.999
_diffrn_measured_fraction_theta_max 0.972
_diffrn_measurement_details
;
List of Runs (angles in degrees, time in seconds):

  # Type    Start    End  Width  t~exp~   \w     \q     \k     \f   Frames
#--------------------------------------------------------------------------
  1  \w    -57.00   0.00   0.50    0.30    --  -18.75 109.00  24.00  114
  2  \w     23.00  88.00   0.50    0.30    --   48.55-109.00 -71.00  130
  3  \w    104.00 171.00   0.50    1.00    --  107.14 109.00  24.00  134
  4  \w     35.00 108.00   0.50    1.00    --  107.14-109.00 -71.00  146
  5  \w    -90.00   5.00   0.50    0.30    --  -18.75 -77.00 -60.00  190
  6  \w    -25.00  23.00   0.50    0.30    --   48.55 -19.00-180.00   96
  7  \w    -22.00  62.00   0.50    0.30    --   48.55 -57.00 -90.00  168
  8  \w    -25.00  23.00   0.50    0.30    --   48.55 -19.00 -90.00   96
  9  \w    -24.00  40.00   0.50    0.30    --   48.55 -38.00 150.00  128
 10  \w    -25.00  23.00   0.50    0.30    --   48.55 -19.00  30.00   96
 11  \w     35.00  62.00   0.50    1.00    --  107.14 -57.00   0.00   54
 12  \w     35.00  62.00   0.50    1.00    --  107.14 -57.00 -90.00   54
 13  \w     35.00  62.00   0.50    1.00    --  107.14 -57.00  30.00   54
 14  \w     85.00 171.00   0.50    1.00    --  107.14  77.00 120.00  172
 15  \w     94.00 171.00   0.50    1.00    --  107.14  38.00  30.00  154
 16  \w     35.00 112.00   0.50    1.00    --  107.14-125.00-150.00  154
 17  \w     35.00  62.00   0.50    1.00    --  107.14 -57.00 -60.00   54
 18  \w     35.00 106.00   0.50    1.00    --  107.14 -99.00   0.00  142
 19  \w     95.00 171.00   0.50    1.00    --  107.14 125.00 -30.00  152
 20  \w     35.00 106.00   0.50    1.00    --  107.14 -99.00  60.00  142
 21  \w     93.00 171.00   0.50    1.00    --  107.14  57.00 -90.00  156
 22  \w     35.00  62.00   0.50    1.00    --  107.14 -57.00 120.00   54
 23  \w     35.00  62.00   0.50    1.00    --  107.14 -57.00  90.00   54
 24  \w     26.00 116.00   0.50    0.30    --   48.55  77.00-180.00  180
;
_diffrn_measurement_device 'four-circle diffractometer'
_diffrn_measurement_device_type 'XtaLAB Synergy, Dualflex, HyPix'
_diffrn_measurement_method '\w scans'
_diffrn_orient_matrix_type 'CrysAlisPro convention (1999,Acta A55,543-557)'
_diffrn_orient_matrix_UB_11 0.0639472
_diffrn_orient_matrix_UB_12 -0.0398144
_diffrn_orient_matrix_UB_13 -0.0081256
_diffrn_orient_matrix_UB_21 0.0721243
_diffrn_orient_matrix_UB_22 0.0172569
_diffrn_orient_matrix_UB_23 -0.0844461
_diffrn_orient_matrix_UB_31 0.1330626
_diffrn_orient_matrix_UB_32 0.0097632
_diffrn_orient_matrix_UB_33 0.1162733
_diffrn_radiation_monochromator mirror
_diffrn_radiation_probe x-ray
_diffrn_radiation_type 'Cu K\a'
_diffrn_radiation_wavelength 1.54184
_diffrn_reflns_av_R_equivalents 0.0314
_diffrn_reflns_av_unetI/netI 0.0458
_diffrn_reflns_Laue_measured_fraction_full 0.999
_diffrn_reflns_Laue_measured_fraction_max 0.972
_diffrn_reflns_limit_h_max 12
_diffrn_reflns_limit_h_min -12
_diffrn_reflns_limit_k_max 43
_diffrn_reflns_limit_k_min -43
_diffrn_reflns_limit_l_max 14
_diffrn_reflns_limit_l_min -14
_diffrn_reflns_number 36567
_diffrn_reflns_point_group_measured_fraction_full 0.999
_diffrn_reflns_point_group_measured_fraction_max 0.972
_diffrn_reflns_theta_full 67.684
_diffrn_reflns_theta_max 77.492
_diffrn_reflns_theta_min 2.551
_diffrn_source 'micro-focus sealed X-ray tube'
_diffrn_source_type 'PhotonJet (Cu) X-ray Source'
_exptl_absorpt_coefficient_mu 1.437
_exptl_absorpt_correction_T_max 1
_exptl_absorpt_correction_T_min 0.8841
_exptl_absorpt_correction_type multi-scan
_exptl_absorpt_process_details
;
        CrysAlisPro 1.171.40.66a (Rigaku Oxford Diffraction, 2019)
        Empirical absorption correction using spherical harmonics,
 implemented in SCALE3 ABSPACK scaling algorithm.
;
_exptl_crystal_colour 'clear colourless'
_exptl_crystal_density_diffrn 1.02
_exptl_crystal_description plate
_exptl_crystal_F_000 1272
_exptl_crystal_size_max 0.15
_exptl_crystal_size_mid 0.12
_exptl_crystal_size_min 0.05
_refine_diff_density_max 0.25
_refine_diff_density_min -0.224
_refine_diff_density_rms 0.036
_refine_ls_extinction_method none
_refine_ls_goodness_of_fit_ref 1.061
_refine_ls_hydrogen_treatment constr
_refine_ls_matrix_type full
_refine_ls_number_parameters 438
_refine_ls_number_reflns 7760
_refine_ls_number_restraints 55
_refine_ls_restrained_S_all 1.078
_refine_ls_R_factor_all 0.0432
_refine_ls_R_factor_gt 0.036
_refine_ls_shift/su_max 0.001
_refine_ls_shift/su_mean 0
_refine_ls_structure_factor_coef Fsqd
_refine_ls_weighting_details 'w=1/[\s^2^(Fo^2^)+(0.0504P)^2^+0.9218P] where P=(Fo^2^+2Fc^2^)/3'
_refine_ls_weighting_scheme calc
_refine_ls_wR_factor_gt 0.0958
_refine_ls_wR_factor_ref 0.1027
_reflns_Friedel_coverage 0
_reflns_number_gt 6627
_reflns_number_total 7760
_reflns_threshold_expression 'I > 2\s(I)'
_cod_data_source_file d3sc01705b2.cif
_cod_data_source_block 19EH064_MWS052
_cod_depositor_comments 'Adding full bibliography for 1569049--1569054.cif.'
_cod_database_code 1569049
_shelx_estimated_absorpt_t_min 0.813
_shelx_estimated_absorpt_t_max 0.932
_oxdiff_exptl_absorpt_empirical_details
;
Empirical correction (ABSPACK) includes:
- Absorption correction using spherical harmonics
- Frame scaling
;
_oxdiff_exptl_absorpt_empirical_full_max 1.175
_oxdiff_exptl_absorpt_empirical_full_min 0.886
_shelx_shelxl_version_number 2018/3
_olex2_refinement_description
;
1. Fixed Uiso
 At 1.2 times of:
  All C(H) groups, All C(H,H) groups
 At 1.5 times of:
  All C(H,H,H) groups
2. Restrained distances
 C9B-C8A \\sim C9A-C8
 with sigma of 0.002
3. Rigid bond restraints
 Si1, C23, C24, C22
 with sigma for 1-2 distances of 0.001 and sigma for 1-3 distances of 0.001
 Si3, C26, C28, C27
 with sigma for 1-2 distances of 0.001 and sigma for 1-3 distances of 0.001
 C32, Si2, C31, C30
 with sigma for 1-2 distances of 0.001 and sigma for 1-3 distances of 0.001
4. Uiso/Uaniso restraints and constraints
Uanis(C8A) \\sim Ueq: with sigma of 0.005 and sigma for terminal atoms of 0.01
Uanis(C4A) \\sim Ueq, Uanis(C3A) \\sim Ueq, Uanis(C5A) \\sim Ueq, Uanis(C9B)
\\sim Ueq: with sigma of 0.01 and sigma for terminal atoms of 0.01
Uanis(C7A) \\sim Ueq: with sigma of 0.01 and sigma for terminal atoms of 0.01
5. Others
 Sof(C9B)=Sof(H9BA)=Sof(H9BB)=Sof(C12A)=Sof(H12D)=Sof(H12E)=Sof(H12F)=Sof(C8A)=
 Sof(H8AA)=Sof(H8AB)=Sof(C7A)=Sof(H7AA)=Sof(H7AB)=Sof(H7AC)=Sof(N6A)=Sof(C5A)=
 Sof(H5AA)=Sof(H5AB)=Sof(N2A)=Sof(C3A)=Sof(H3AA)=Sof(H3AB)=Sof(C4A)=Sof(H4AA)=
 Sof(H4AB)=Sof(H4AC)=Sof(C1A)=Sof(H1AA)=Sof(H1AB)=Sof(H1AC)=1-FVAR(1)
 Sof(N2)=Sof(N6)=Sof(C5)=Sof(H5A)=Sof(H5B)=Sof(C4)=Sof(H4A)=Sof(H4B)=Sof(H4C)=
 Sof(C3)=Sof(H3A)=Sof(H3B)=Sof(C1)=Sof(H1A)=Sof(H1B)=Sof(H1C)=Sof(C8)=Sof(H8A)=
 Sof(H8B)=Sof(C7)=Sof(H7A)=Sof(H7B)=Sof(H7C)=Sof(C12B)=Sof(H12A)=Sof(H12B)=
 Sof(H12C)=Sof(C9A)=Sof(H9AA)=Sof(H9AB)=FVAR(1)
6.a Secondary CH2 refined with riding coordinates:
 C25(H25A,H25B), C29(H29A,H29B), C21(H21A,H21B), C5(H5A,H5B), C3(H3A,H3B),
 C8(H8A,H8B), C9A(H9AA,H9AB), C9B(H9BA,H9BB), C8A(H8AA,H8AB), C5A(H5AA,H5AB),
 C3A(H3AA,H3AB)
6.b Me refined with riding coordinates:
 C4(H4A,H4B,H4C), C1(H1A,H1B,H1C), C7(H7A,H7B,H7C), C7A(H7AA,H7AB,H7AC),
 C4A(H4AA,H4AB,H4AC), C1A(H1AA,H1AB,H1AC)
6.c Aromatic/amide H refined with riding coordinates:
 C14(H14), C17(H17), C15(H15), C16(H16)
6.d Idealised Me refined as rotating group:
 C23(H23A,H23B,H23C), C22(H22A,H22B,H22C), C24(H24A,H24B,H24C), C28(H28A,H28B,
 H28C), C30(H30A,H30B,H30C), C31(H31A,H31B,H31C), C26(H26A,H26B,H26C), C32(H32A,
 H32B,H32C), C20(H20A,H20B,H20C), C27(H27A,H27B,H27C), C11(H11A,H11B,H11C),
 C12B(H12A,H12B,H12C), C12A(H12D,H12E,H12F)
;

loop_
_symmetry_equiv_pos_as_xyz
'x, y, z'
'-x+1/2, y+1/2, -z+1/2'
'-x, -y, -z'
'x-1/2, -y-1/2, z-1/2'

loop_
_atom_site_label
_atom_site_type_symbol
_atom_site_fract_x
_atom_site_fract_y
_atom_site_fract_z
_atom_site_U_iso_or_equiv
_atom_site_adp_type
_atom_site_occupancy
_atom_site_site_symmetry_order
_atom_site_calc_flag
_atom_site_refinement_flags_posn
_atom_site_refinement_flags_adp
_atom_site_refinement_flags_occupancy
_atom_site_disorder_assembly
_atom_site_disorder_group
Si1 Si 0.13769(4) 0.44459(2) 0.89245(3) 0.03446(10) Uani 1 1 d . U . . .
Si2 Si 0.57126(4) 0.35473(2) 0.93835(4) 0.03771(10) Uani 1 1 d . U . . .
Si3 Si 0.11432(5) 0.31072(2) 0.78824(4) 0.04183(11) Uani 1 1 d . U . . .
Na1 Na 0.30099(6) 0.36741(2) 0.52036(5) 0.03572(13) Uani 1 1 d . . . . .
O19 O 0.46877(12) 0.44990(3) 0.77224(10) 0.0475(3) Uani 1 1 d . . . . .
N10 N 0.50379(14) 0.38681(4) 0.45602(13) 0.0476(3) Uani 1 1 d . . . . .
N2 N 0.0772(6) 0.34015(19) 0.3447(6) 0.0372(8) Uani 0.732(4) 1 d . . P A 1
C25 C 0.13934(14) 0.35540(4) 0.70935(12) 0.0328(3) Uani 1 1 d . . . . .
H25A H 0.139557 0.34686 0.62759 0.039 Uiso 1 1 calc R U . . .
H25B H 0.050631 0.370505 0.690767 0.039 Uiso 1 1 calc R U . . .
C13 C 0.24633(14) 0.42181(4) 0.65604(12) 0.0316(3) Uani 1 1 d . . . . .
C29 C 0.42615(14) 0.36398(4) 0.78375(12) 0.0299(3) Uani 1 1 d . . . . .
H29A H 0.470685 0.378329 0.733625 0.036 Uiso 1 1 calc R U . . .
H29B H 0.398697 0.338444 0.743337 0.036 Uiso 1 1 calc R U . . .
C21 C 0.27230(14) 0.40783(4) 0.89317(11) 0.0308(3) Uani 1 1 d . . . . .
H21A H 0.367161 0.419966 0.933987 0.037 Uiso 1 1 calc R U . . .
H21B H 0.266642 0.386719 0.948941 0.037 Uiso 1 1 calc R U . . .
N6 N 0.3735(4) 0.30645(14) 0.4501(5) 0.0499(10) Uani 0.732(4) 1 d . . P A 1
C14 C 0.12078(17) 0.42476(4) 0.54919(13) 0.0409(3) Uani 1 1 d . . . . .
H14 H 0.048888 0.405806 0.537029 0.049 Uiso 1 1 calc R U . . .
C18 C 0.34609(16) 0.45138(4) 0.66684(14) 0.0391(3) Uani 1 1 d . . . . .
C23 C 0.14187(19) 0.45035(5) 1.05573(14) 0.0477(3) Uani 1 1 d . U . . .
H23A H 0.104101 0.426966 1.079937 0.072 Uiso 1 1 calc R U . . .
H23B H 0.083294 0.472572 1.058842 0.072 Uiso 1 1 calc R U . . .
H23C H 0.240408 0.454531 1.113506 0.072 Uiso 1 1 calc R U . . .
C22 C 0.1752(2) 0.49308(4) 0.83930(16) 0.0508(4) Uani 1 1 d . U . . .
H22A H 0.275605 0.499785 0.88468 0.076 Uiso 1 1 calc R U . . .
H22B H 0.114276 0.512555 0.855968 0.076 Uiso 1 1 calc R U . . .
H22C H 0.155325 0.492245 0.749483 0.076 Uiso 1 1 calc R U . . .
B1 B 0.27180(15) 0.38721(4) 0.76359(13) 0.0274(3) Uani 1 1 d . . . . .
C17 C 0.3232(2) 0.48062(5) 0.57820(17) 0.0544(4) Uani 1 1 d . . . . .
H17 H 0.393896 0.499799 0.588719 0.065 Uiso 1 1 calc R U . . .
C24 C -0.05126(17) 0.43219(6) 0.79282(17) 0.0572(4) Uani 1 1 d . U . . .
H24A H -0.061496 0.43093 0.705066 0.086 Uiso 1 1 calc R U . . .
H24B H -0.115245 0.452055 0.80272 0.086 Uiso 1 1 calc R U . . .
H24C H -0.075867 0.407113 0.818548 0.086 Uiso 1 1 calc R U . . .
C15 C 0.0951(2) 0.45393(5) 0.45943(16) 0.0559(4) Uani 1 1 d . . . . .
H15 H 0.008002 0.454503 0.388777 0.067 Uiso 1 1 calc R U . . .
C16 C 0.1963(2) 0.48147(5) 0.47459(17) 0.0620(5) Uani 1 1 d . . . . .
H16 H 0.180074 0.501324 0.414069 0.074 Uiso 1 1 calc R U . . .
C28 C 0.2475(2) 0.27141(5) 0.8027(2) 0.0650(5) Uani 1 1 d . U . . .
H28A H 0.234745 0.261763 0.719396 0.098 Uiso 1 1 calc R U . . .
H28B H 0.233045 0.250252 0.853072 0.098 Uiso 1 1 calc R U . . .
H28C H 0.34432 0.281695 0.843222 0.098 Uiso 1 1 calc R U . . .
C30 C 0.5164(2) 0.33323(6) 1.06269(16) 0.0626(5) Uani 1 1 d . U . . .
H30A H 0.456998 0.351732 1.085576 0.094 Uiso 1 1 calc R U . . .
H30B H 0.601596 0.3272 1.136397 0.094 Uiso 1 1 calc R U . . .
H30C H 0.461958 0.309516 1.031049 0.094 Uiso 1 1 calc R U . . .
C31 C 0.6976(2) 0.31876(6) 0.91427(19) 0.0665(5) Uani 1 1 d . U . . .
H31A H 0.646458 0.294694 0.881192 0.1 Uiso 1 1 calc R U . . .
H31B H 0.775621 0.313621 0.994215 0.1 Uiso 1 1 calc R U . . .
H31C H 0.73662 0.32921 0.854835 0.1 Uiso 1 1 calc R U . . .
C26 C 0.1079(2) 0.31926(6) 0.94651(17) 0.0637(5) Uani 1 1 d . U . . .
H26A H 0.203218 0.326275 1.005597 0.096 Uiso 1 1 calc R U . . .
H26B H 0.076069 0.295679 0.975191 0.096 Uiso 1 1 calc R U . . .
H26C H 0.041102 0.340282 0.941417 0.096 Uiso 1 1 calc R U . . .
C32 C 0.6776(2) 0.39887(6) 1.00716(19) 0.0651(5) Uani 1 1 d . U . . .
H32A H 0.72151 0.408711 0.950427 0.098 Uiso 1 1 calc R U . . .
H32B H 0.752306 0.392415 1.087802 0.098 Uiso 1 1 calc R U . . .
H32C H 0.614782 0.418663 1.019388 0.098 Uiso 1 1 calc R U . . .
C20 C 0.5633(2) 0.48209(5) 0.7988(2) 0.0635(5) Uani 1 1 d . . . . .
H20A H 0.600449 0.484938 0.732133 0.095 Uiso 1 1 calc R U . . .
H20B H 0.642641 0.477906 0.878623 0.095 Uiso 1 1 calc R U . . .
H20C H 0.511644 0.505576 0.803889 0.095 Uiso 1 1 calc R U . . .
C27 C -0.0632(2) 0.28951(6) 0.68892(19) 0.0689(5) Uani 1 1 d . U . . .
H27A H -0.139329 0.307744 0.68383 0.103 Uiso 1 1 calc R U . . .
H27B H -0.07791 0.265288 0.726335 0.103 Uiso 1 1 calc R U . . .
H27C H -0.065056 0.284433 0.604835 0.103 Uiso 1 1 calc R U . . .
C5 C 0.2639(5) 0.29430(11) 0.3317(4) 0.0532(9) Uani 0.732(4) 1 d . . P A 1
H5A H 0.279011 0.266855 0.316151 0.064 Uiso 0.732(4) 1 calc R U P A 1
H5B H 0.272485 0.30979 0.26277 0.064 Uiso 0.732(4) 1 calc R U P A 1
C4 C 0.0780(9) 0.3639(2) 0.2419(5) 0.0549(12) Uani 0.732(4) 1 d . . P A 1
H4A H 0.172811 0.363109 0.237475 0.082 Uiso 0.732(4) 1 calc R U P A 1
H4B H 0.007105 0.354089 0.163639 0.082 Uiso 0.732(4) 1 calc R U P A 1
H4C H 0.054409 0.390564 0.255065 0.082 Uiso 0.732(4) 1 calc R U P A 1
C3 C 0.1157(3) 0.29930(7) 0.3332(2) 0.0487(6) Uani 0.732(4) 1 d . . P A 1
H3A H 0.045355 0.288378 0.255123 0.058 Uiso 0.732(4) 1 calc R U P A 1
H3B H 0.109054 0.284368 0.403903 0.058 Uiso 0.732(4) 1 calc R U P A 1
C1 C -0.0627(2) 0.34069(9) 0.3539(2) 0.0502(6) Uani 0.732(4) 1 d . . P A 1
H1A H -0.060762 0.324446 0.424057 0.075 Uiso 0.732(4) 1 calc R U P A 1
H1B H -0.087049 0.367232 0.367704 0.075 Uiso 0.732(4) 1 calc R U P A 1
H1C H -0.134354 0.330757 0.276278 0.075 Uiso 0.732(4) 1 calc R U P A 1
C8 C 0.5189(4) 0.31412(9) 0.4449(4) 0.0656(10) Uani 0.732(4) 1 d D . P A 1
H8A H 0.592018 0.313212 0.530738 0.079 Uiso 0.732(4) 1 calc R U P A 1
H8B H 0.541058 0.293474 0.395733 0.079 Uiso 0.732(4) 1 calc R U P A 1
C11 C 0.4603(3) 0.41462(9) 0.3568(3) 0.1023(10) Uani 1 1 d . . . . .
H11A H 0.37865 0.404556 0.286525 0.153 Uiso 1 1 calc R U . . .
H11B H 0.539557 0.419641 0.329529 0.153 Uiso 1 1 calc R U . . .
H11C H 0.433113 0.438688 0.386676 0.153 Uiso 1 1 calc R U . . .
C7 C 0.3998(4) 0.27690(8) 0.5460(3) 0.0662(8) Uani 0.732(4) 1 d . . P A 1
H7A H 0.473589 0.285919 0.623944 0.099 Uiso 0.732(4) 1 calc R U P A 1
H7B H 0.311589 0.2718 0.559944 0.099 Uiso 0.732(4) 1 calc R U P A 1
H7C H 0.43196 0.253128 0.51868 0.099 Uiso 0.732(4) 1 calc R U P A 1
C12B C 0.6236(3) 0.39602(14) 0.5613(3) 0.0739(10) Uani 0.732(4) 1 d . . P A 1
H12A H 0.602737 0.418601 0.602784 0.111 Uiso 0.732(4) 1 calc R U P A 1
H12B H 0.703782 0.401861 0.536141 0.111 Uiso 0.732(4) 1 calc R U P A 1
H12C H 0.648347 0.374085 0.619154 0.111 Uiso 0.732(4) 1 calc R U P A 1
C9A C 0.5264(4) 0.35215(9) 0.3881(3) 0.0682(9) Uani 0.732(4) 1 d D . P A 1
H9AA H 0.453908 0.352538 0.302009 0.082 Uiso 0.732(4) 1 calc R U P A 1
H9AB H 0.621157 0.354464 0.382014 0.082 Uiso 0.732(4) 1 calc R U P A 1
C9B C 0.5917(6) 0.35297(18) 0.4661(6) 0.0476(17) Uani 0.268(4) 1 d D U P A 2
H9BA H 0.636852 0.34465 0.554354 0.057 Uiso 0.268(4) 1 calc R U P A 2
H9BB H 0.667649 0.35854 0.433857 0.057 Uiso 0.268(4) 1 calc R U P A 2
C12A C 0.6052(9) 0.4202(2) 0.5496(7) 0.0533(19) Uani 0.268(4) 1 d . . P A 2
H12D H 0.549112 0.443813 0.542869 0.08 Uiso 0.268(4) 1 calc R U P A 2
H12E H 0.686365 0.42585 0.525542 0.08 Uiso 0.268(4) 1 calc R U P A 2
H12F H 0.640128 0.410915 0.636054 0.08 Uiso 0.268(4) 1 calc R U P A 2
C8A C 0.4940(8) 0.3224(2) 0.3897(7) 0.050(2) Uani 0.268(4) 1 d D U P A 2
H8AA H 0.42627 0.33305 0.309898 0.06 Uiso 0.268(4) 1 calc R U P A 2
H8AB H 0.548152 0.300985 0.371626 0.06 Uiso 0.268(4) 1 calc R U P A 2
C7A C 0.4995(16) 0.2859(3) 0.5812(10) 0.093(3) Uani 0.268(4) 1 d . U P A 2
H7AA H 0.436122 0.279662 0.625242 0.14 Uiso 0.268(4) 1 calc R U P A 2
H7AB H 0.532169 0.262006 0.555143 0.14 Uiso 0.268(4) 1 calc R U P A 2
H7AC H 0.582051 0.300407 0.637069 0.14 Uiso 0.268(4) 1 calc R U P A 2
N6A N 0.4208(9) 0.3098(4) 0.4689(10) 0.0351(18) Uani 0.268(4) 1 d . . P A 2
C5A C 0.3071(17) 0.2874(5) 0.3799(15) 0.085(4) Uani 0.268(4) 1 d . U P A 2
H5AA H 0.348668 0.273772 0.326167 0.102 Uiso 0.268(4) 1 calc R U P A 2
H5AB H 0.279966 0.267379 0.427931 0.102 Uiso 0.268(4) 1 calc R U P A 2
N2A N 0.1131(18) 0.3324(6) 0.354(2) 0.054(4) Uani 0.268(4) 1 d . . P A 2
C3A C 0.188(2) 0.3036(4) 0.3052(13) 0.099(4) Uani 0.268(4) 1 d . U P A 2
H3AA H 0.119959 0.282575 0.266155 0.118 Uiso 0.268(4) 1 calc R U P A 2
H3AB H 0.209523 0.316373 0.237288 0.118 Uiso 0.268(4) 1 calc R U P A 2
C4A C -0.0064(17) 0.3179(5) 0.3758(13) 0.130(5) Uani 0.268(4) 1 d . U P A 2
H4AA H -0.049236 0.338591 0.40785 0.195 Uiso 0.268(4) 1 calc R U P A 2
H4AB H -0.076715 0.308024 0.297324 0.195 Uiso 0.268(4) 1 calc R U P A 2
H4AC H 0.02408 0.296907 0.437184 0.195 Uiso 0.268(4) 1 calc R U P A 2
C1A C 0.050(3) 0.3597(9) 0.246(2) 0.094(9) Uani 0.268(4) 1 d . . P A 2
H1AA H 0.126338 0.371249 0.224892 0.141 Uiso 0.268(4) 1 calc R U P A 2
H1AB H -0.015555 0.345606 0.173803 0.141 Uiso 0.268(4) 1 calc R U P A 2
H1AC H -0.002633 0.380193 0.269334 0.141 Uiso 0.268(4) 1 calc R U P A 2

loop_
_atom_site_aniso_label
_atom_site_aniso_U_11
_atom_site_aniso_U_22
_atom_site_aniso_U_33
_atom_site_aniso_U_23
_atom_site_aniso_U_13
_atom_site_aniso_U_12
Si1 0.03585(19) 0.03522(19) 0.03211(18) -0.00085(14) 0.01252(15) 0.00905(14)
Si2 0.03323(19) 0.0401(2) 0.0353(2) 0.00174(15) 0.00774(15) 0.01022(15)
Si3 0.0480(2) 0.0405(2) 0.0413(2) 0.00179(16) 0.02165(18) -0.01073(17)
Na1 0.0396(3) 0.0335(3) 0.0350(3) -0.0061(2) 0.0151(2) -0.0010(2)
O19 0.0487(6) 0.0367(5) 0.0505(6) 0.0024(5) 0.0110(5) -0.0127(5)
N10 0.0460(7) 0.0523(8) 0.0478(7) 0.0032(6) 0.0213(6) -0.0025(6)
N2 0.036(2) 0.042(2) 0.0285(18) -0.0015(14) 0.0058(16) 0.0005(13)
C25 0.0339(6) 0.0333(6) 0.0316(6) -0.0018(5) 0.0128(5) -0.0014(5)
C13 0.0389(7) 0.0262(6) 0.0298(6) -0.0001(5) 0.0130(5) 0.0059(5)
C29 0.0327(6) 0.0278(6) 0.0303(6) 0.0005(5) 0.0131(5) 0.0031(5)
C21 0.0314(6) 0.0308(6) 0.0281(6) -0.0008(5) 0.0088(5) 0.0040(5)
N6 0.0343(19) 0.0390(14) 0.080(2) -0.0256(13) 0.0254(18) -0.0102(16)
C14 0.0472(8) 0.0363(7) 0.0351(7) 0.0037(6) 0.0105(6) 0.0104(6)
C18 0.0477(8) 0.0301(7) 0.0406(7) 0.0026(6) 0.0180(6) 0.0017(6)
C23 0.0602(9) 0.0479(8) 0.0410(6) 0.0012(6) 0.0259(6) 0.0115(7)
C22 0.0737(10) 0.0355(7) 0.0510(9) 0.0050(6) 0.0323(8) 0.0154(6)
B1 0.0280(6) 0.0263(6) 0.0264(6) 0.0004(5) 0.0086(5) 0.0019(5)
C17 0.0726(12) 0.0355(8) 0.0586(10) 0.0113(7) 0.0286(9) -0.0005(7)
C24 0.0337(7) 0.0729(11) 0.0590(9) -0.0090(9) 0.0105(6) 0.0128(6)
C15 0.0652(11) 0.0503(9) 0.0418(8) 0.0135(7) 0.0081(8) 0.0178(8)
C16 0.0853(14) 0.0445(9) 0.0536(10) 0.0227(8) 0.0231(10) 0.0129(9)
C28 0.0826(11) 0.0376(8) 0.0839(13) 0.0151(8) 0.0415(10) 0.0023(7)
C30 0.0572(10) 0.0868(13) 0.0374(8) 0.0202(8) 0.0103(7) 0.0138(9)
C31 0.0515(10) 0.0738(11) 0.0658(11) -0.0024(9) 0.0122(8) 0.0336(9)
C26 0.0740(12) 0.0804(13) 0.0481(8) 0.0028(8) 0.0359(8) -0.0205(10)
C32 0.0457(9) 0.0567(9) 0.0676(12) -0.0061(8) -0.0079(8) 0.0009(7)
C20 0.0658(12) 0.0474(9) 0.0714(12) -0.0046(9) 0.0189(10) -0.0236(9)
C27 0.0663(9) 0.0765(13) 0.0623(10) 0.0005(9) 0.0221(8) -0.0361(9)
C5 0.064(2) 0.0449(17) 0.052(2) -0.0188(15) 0.0241(19) 0.0035(16)
C4 0.058(3) 0.070(3) 0.0333(17) 0.0083(17) 0.0122(16) 0.001(2)
C3 0.0483(14) 0.0445(14) 0.0518(14) -0.0189(10) 0.0168(11) -0.0142(10)
C1 0.0340(11) 0.0710(16) 0.0394(11) -0.0064(11) 0.0067(9) -0.0078(11)
C8 0.0613(19) 0.0544(18) 0.079(2) -0.0138(16) 0.0239(19) 0.0158(15)
C11 0.0875(17) 0.119(2) 0.0997(19) 0.0566(17) 0.0341(15) -0.0059(16)
C7 0.0731(19) 0.0475(15) 0.0674(17) -0.0123(12) 0.0143(15) 0.0150(14)
C12B 0.0496(16) 0.114(3) 0.0609(17) -0.025(2) 0.0246(13) -0.028(2)
C9A 0.070(2) 0.084(2) 0.069(2) -0.0139(16) 0.0466(18) -0.0104(16)
C9B 0.039(3) 0.069(4) 0.039(3) 0.008(3) 0.019(3) 0.020(3)
C12A 0.053(4) 0.046(4) 0.057(4) -0.004(3) 0.016(3) -0.021(3)
C8A 0.060(4) 0.042(3) 0.069(4) 0.011(3) 0.047(3) 0.013(3)
C7A 0.141(8) 0.068(5) 0.088(6) 0.010(4) 0.064(6) 0.031(5)
N6A 0.033(5) 0.035(3) 0.048(4) -0.009(3) 0.027(4) -0.008(4)
C5A 0.089(8) 0.077(7) 0.100(9) -0.030(6) 0.049(6) -0.015(6)
N2A 0.053(9) 0.053(9) 0.039(4) 0.005(5) -0.002(6) -0.007(5)
C3A 0.123(9) 0.081(7) 0.074(6) -0.031(5) 0.017(7) -0.006(7)
C4A 0.128(8) 0.152(9) 0.103(7) -0.037(7) 0.035(6) -0.065(7)
C1A 0.065(10) 0.092(10) 0.102(14) -0.006(10) 0.006(8) -0.019(7)

loop_
_atom_type_symbol
_atom_type_description
_atom_type_scat_dispersion_real
_atom_type_scat_dispersion_imag
_atom_type_scat_source
C C 0.0181 0.0091 'International Tables Vol C Tables 4.2.6.8 and 6.1.1.4'
H H 0 0 'International Tables Vol C Tables 4.2.6.8 and 6.1.1.4'
B B 0.009 0.0039 'International Tables Vol C Tables 4.2.6.8 and 6.1.1.4'
N N 0.0311 0.018 'International Tables Vol C Tables 4.2.6.8 and 6.1.1.4'
Na Na 0.1353 0.1239 'International Tables Vol C Tables 4.2.6.8 and 6.1.1.4'
O O 0.0492 0.0322 'International Tables Vol C Tables 4.2.6.8 and 6.1.1.4'
Si Si 0.2541 0.3302 'International Tables Vol C Tables 4.2.6.8 and 6.1.1.4'

loop_
_geom_angle_atom_site_label_1
_geom_angle_atom_site_label_2
_geom_angle_atom_site_label_3
_geom_angle
_geom_angle_site_symmetry_1
_geom_angle_site_symmetry_3
_geom_angle_publ_flag
C21 Si1 C23 109.05(6) . . ?
C21 Si1 C22 112.15(7) . . ?
C21 Si1 C24 114.93(7) . . ?
C22 Si1 C23 107.55(7) . . ?
C24 Si1 C23 105.94(8) . . ?
C24 Si1 C22 106.80(9) . . ?
C29 Si2 C30 116.64(7) . . ?
C29 Si2 C31 107.88(7) . . ?
C29 Si2 C32 112.81(7) . . ?
C30 Si2 C31 105.21(10) . . ?
C32 Si2 C30 106.73(10) . . ?
C32 Si2 C31 106.93(10) . . ?
C25 Si3 C28 114.97(8) . . ?
C25 Si3 C26 113.97(8) . . ?
C25 Si3 C27 107.49(8) . . ?
C28 Si3 C27 105.07(11) . . ?
C26 Si3 C28 108.24(10) . . ?
C26 Si3 C27 106.38(9) . . ?
N10 Na1 N2 115.83(15) . . ?
N10 Na1 C13 111.05(5) . . ?
N10 Na1 C29 104.05(4) . . ?
N10 Na1 C14 118.93(5) . . ?
N10 Na1 B1 126.10(5) . . ?
N2 Na1 C13 114.22(12) . . ?
N2 Na1 C29 137.44(16) . . ?
N2 Na1 C14 86.29(11) . . ?
N2 Na1 B1 116.88(14) . . ?
C13 Na1 C29 59.99(4) . . ?
C13 Na1 C14 29.74(4) . . ?
C13 Na1 B1 33.68(4) . . ?
C29 Na1 B1 33.53(4) . . ?
N6 Na1 N10 75.91(10) . . ?
N6 Na1 N2 73.16(14) . . ?
N6 Na1 C13 163.71(13) . . ?
N6 Na1 C29 104.44(13) . . ?
N6 Na1 C14 158.85(9) . . ?
N6 Na1 B1 130.25(13) . . ?
C14 Na1 C29 87.18(4) . . ?
C14 Na1 B1 55.36(4) . . ?
N6A Na1 N10 68.0(2) . . ?
N6A Na1 C13 158.8(2) . . ?
N6A Na1 C29 99.2(2) . . ?
N6A Na1 C14 169.3(2) . . ?
N6A Na1 B1 128.6(2) . . ?
N2A Na1 N10 112.3(5) . . ?
N2A Na1 C13 122.9(4) . . ?
N2A Na1 C29 136.3(5) . . ?
N2A Na1 C14 95.5(3) . . ?
N2A Na1 B1 121.6(5) . . ?
N2A Na1 N6A 74.0(4) . . ?
C18 O19 C20 118.10(13) . . ?
C11 N10 Na1 112.02(14) . . ?
C11 N10 C9A 100.5(2) . . ?
C11 N10 C9B 127.1(3) . . ?
C11 N10 C12A 88.9(3) . . ?
C12B N10 Na1 109.93(15) . . ?
C12B N10 C11 116.7(2) . . ?
C12B N10 C9A 112.8(2) . . ?
C9A N10 Na1 103.96(13) . . ?
C9B N10 Na1 107.6(3) . . ?
C9B N10 C12A 107.6(4) . . ?
C12A N10 Na1 111.6(3) . . ?
C4 N2 Na1 99.4(5) . . ?
C4 N2 C3 112.7(5) . . ?
C4 N2 C1 110.9(4) . . ?
C3 N2 Na1 103.7(2) . . ?
C1 N2 Na1 121.7(4) . . ?
C1 N2 C3 108.2(5) . . ?
Si3 C25 H25A 105.5 . . ?
Si3 C25 H25B 105.5 . . ?
H25A C25 H25B 106.1 . . ?
B1 C25 Si3 127.17(9) . . ?
B1 C25 H25A 105.5 . . ?
B1 C25 H25B 105.5 . . ?
C14 C13 Na1 81.47(8) . . ?
C14 C13 C18 113.98(12) . . ?
C14 C13 B1 122.74(12) . . ?
C18 C13 Na1 105.62(9) . . ?
C18 C13 B1 123.24(11) . . ?
B1 C13 Na1 85.45(7) . . ?
Si2 C29 Na1 155.78(6) . . ?
Si2 C29 H29A 106.2 . . ?
Si2 C29 H29B 106.2 . . ?
Na1 C29 H29A 57.9 . . ?
Na1 C29 H29B 66.2 . . ?
H29A C29 H29B 106.4 . . ?
B1 C29 Si2 124.57(9) . . ?
B1 C29 Na1 79.27(6) . . ?
B1 C29 H29A 106.2 . . ?
B1 C29 H29B 106.2 . . ?
Si1 C21 H21A 106.7 . . ?
Si1 C21 H21B 106.7 . . ?
H21A C21 H21B 106.6 . . ?
B1 C21 Si1 122.43(8) . . ?
B1 C21 H21A 106.7 . . ?
B1 C21 H21B 106.7 . . ?
C5 N6 Na1 109.8(3) . . ?
C5 N6 C8 114.8(4) . . ?
C8 N6 Na1 105.9(2) . . ?
C7 N6 Na1 110.0(3) . . ?
C7 N6 C5 111.5(3) . . ?
C7 N6 C8 104.4(4) . . ?
Na1 C14 H14 89.3 . . ?
C13 C14 Na1 68.79(8) . . ?
C13 C14 H14 118 . . ?
C15 C14 Na1 111.89(11) . . ?
C15 C14 C13 123.98(16) . . ?
C15 C14 H14 118 . . ?
O19 C18 C13 115.44(12) . . ?
O19 C18 C17 121.50(14) . . ?
C17 C18 C13 123.06(15) . . ?
Si1 C23 H23A 109.5 . . ?
Si1 C23 H23B 109.5 . . ?
Si1 C23 H23C 109.5 . . ?
H23A C23 H23B 109.5 . . ?
H23A C23 H23C 109.5 . . ?
H23B C23 H23C 109.5 . . ?
Si1 C22 H22A 109.5 . . ?
Si1 C22 H22B 109.5 . . ?
Si1 C22 H22C 109.5 . . ?
H22A C22 H22B 109.5 . . ?
H22A C22 H22C 109.5 . . ?
H22B C22 H22C 109.5 . . ?
C25 B1 Na1 81.06(7) . . ?
C25 B1 C13 108.44(10) . . ?
C25 B1 C29 107.90(10) . . ?
C13 B1 Na1 60.87(6) . . ?
C13 B1 C29 108.66(10) . . ?
C29 B1 Na1 67.20(6) . . ?
C21 B1 Na1 166.57(9) . . ?
C21 B1 C25 110.79(10) . . ?
C21 B1 C13 107.98(10) . . ?
C21 B1 C29 112.97(10) . . ?
C18 C17 H17 120.2 . . ?
C16 C17 C18 119.53(17) . . ?
C16 C17 H17 120.2 . . ?
Si1 C24 H24A 109.5 . . ?
Si1 C24 H24B 109.5 . . ?
Si1 C24 H24C 109.5 . . ?
H24A C24 H24B 109.5 . . ?
H24A C24 H24C 109.5 . . ?
H24B C24 H24C 109.5 . . ?
C14 C15 H15 120.4 . . ?
C16 C15 C14 119.22(16) . . ?
C16 C15 H15 120.4 . . ?
C17 C16 H16 119.9 . . ?
C15 C16 C17 120.22(15) . . ?
C15 C16 H16 119.9 . . ?
Si3 C28 H28A 109.5 . . ?
Si3 C28 H28B 109.5 . . ?
Si3 C28 H28C 109.5 . . ?
H28A C28 H28B 109.5 . . ?
H28A C28 H28C 109.5 . . ?
H28B C28 H28C 109.5 . . ?
Si2 C30 H30A 109.5 . . ?
Si2 C30 H30B 109.5 . . ?
Si2 C30 H30C 109.5 . . ?
H30A C30 H30B 109.5 . . ?
H30A C30 H30C 109.5 . . ?
H30B C30 H30C 109.5 . . ?
Si2 C31 H31A 109.5 . . ?
Si2 C31 H31B 109.5 . . ?
Si2 C31 H31C 109.5 . . ?
H31A C31 H31B 109.5 . . ?
H31A C31 H31C 109.5 . . ?
H31B C31 H31C 109.5 . . ?
Si3 C26 H26A 109.5 . . ?
Si3 C26 H26B 109.5 . . ?
Si3 C26 H26C 109.5 . . ?
H26A C26 H26B 109.5 . . ?
H26A C26 H26C 109.5 . . ?
H26B C26 H26C 109.5 . . ?
Si2 C32 H32A 109.5 . . ?
Si2 C32 H32B 109.5 . . ?
Si2 C32 H32C 109.5 . . ?
H32A C32 H32B 109.5 . . ?
H32A C32 H32C 109.5 . . ?
H32B C32 H32C 109.5 . . ?
O19 C20 H20A 109.5 . . ?
O19 C20 H20B 109.5 . . ?
O19 C20 H20C 109.5 . . ?
H20A C20 H20B 109.5 . . ?
H20A C20 H20C 109.5 . . ?
H20B C20 H20C 109.5 . . ?
Si3 C27 H27A 109.5 . . ?
Si3 C27 H27B 109.5 . . ?
Si3 C27 H27C 109.5 . . ?
H27A C27 H27B 109.5 . . ?
H27A C27 H27C 109.5 . . ?
H27B C27 H27C 109.5 . . ?
N6 C5 H5A 109.4 . . ?
N6 C5 H5B 109.4 . . ?
N6 C5 C3 111.3(3) . . ?
H5A C5 H5B 108 . . ?
C3 C5 H5A 109.4 . . ?
C3 C5 H5B 109.4 . . ?
N2 C4 H4A 109.5 . . ?
N2 C4 H4B 109.5 . . ?
N2 C4 H4C 109.5 . . ?
H4A C4 H4B 109.5 . . ?
H4A C4 H4C 109.5 . . ?
H4B C4 H4C 109.5 . . ?
N2 C3 C5 113.7(3) . . ?
N2 C3 H3A 108.8 . . ?
N2 C3 H3B 108.8 . . ?
C5 C3 H3A 108.8 . . ?
C5 C3 H3B 108.8 . . ?
H3A C3 H3B 107.7 . . ?
N2 C1 H1A 109.5 . . ?
N2 C1 H1B 109.5 . . ?
N2 C1 H1C 109.5 . . ?
H1A C1 H1B 109.5 . . ?
H1A C1 H1C 109.5 . . ?
H1B C1 H1C 109.5 . . ?
N6 C8 H8A 109.1 . . ?
N6 C8 H8B 109.1 . . ?
H8A C8 H8B 107.8 . . ?
C9A C8 N6 112.5(3) . . ?
C9A C8 H8A 109.1 . . ?
C9A C8 H8B 109.1 . . ?
N10 C11 H11A 109.5 . . ?
N10 C11 H11B 109.5 . . ?
N10 C11 H11C 109.5 . . ?
H11A C11 H11B 109.5 . . ?
H11A C11 H11C 109.5 . . ?
H11B C11 H11C 109.5 . . ?
N6 C7 H7A 109.5 . . ?
N6 C7 H7B 109.5 . . ?
N6 C7 H7C 109.5 . . ?
H7A C7 H7B 109.5 . . ?
H7A C7 H7C 109.5 . . ?
H7B C7 H7C 109.5 . . ?
N10 C12B H12A 109.5 . . ?
N10 C12B H12B 109.5 . . ?
N10 C12B H12C 109.5 . . ?
H12A C12B H12B 109.5 . . ?
H12A C12B H12C 109.5 . . ?
H12B C12B H12C 109.5 . . ?
N10 C9A H9AA 108.3 . . ?
N10 C9A H9AB 108.3 . . ?
C8 C9A N10 115.9(2) . . ?
C8 C9A H9AA 108.3 . . ?
C8 C9A H9AB 108.3 . . ?
H9AA C9A H9AB 107.4 . . ?
N10 C9B H9BA 110.5 . . ?
N10 C9B H9BB 110.5 . . ?
N10 C9B C8A 106.0(5) . . ?
H9BA C9B H9BB 108.7 . . ?
C8A C9B H9BA 110.5 . . ?
C8A C9B H9BB 110.5 . . ?
N10 C12A H12D 109.5 . . ?
N10 C12A H12E 109.5 . . ?
N10 C12A H12F 109.5 . . ?
H12D C12A H12E 109.5 . . ?
H12D C12A H12F 109.5 . . ?
H12E C12A H12F 109.5 . . ?
C9B C8A H8AA 111.2 . . ?
C9B C8A H8AB 111.2 . . ?
H8AA C8A H8AB 109.1 . . ?
N6A C8A C9B 102.9(7) . . ?
N6A C8A H8AA 111.2 . . ?
N6A C8A H8AB 111.2 . . ?
H7AA C7A H7AB 109.5 . . ?
H7AA C7A H7AC 109.5 . . ?
H7AB C7A H7AC 109.5 . . ?
N6A C7A H7AA 109.5 . . ?
N6A C7A H7AB 109.5 . . ?
N6A C7A H7AC 109.5 . . ?
C8A N6A Na1 108.4(7) . . ?
C8A N6A C7A 119.0(9) . . ?
C8A N6A C5A 99.9(10) . . ?
C7A N6A Na1 112.4(7) . . ?
C5A N6A Na1 105.6(8) . . ?
C5A N6A C7A 110.1(11) . . ?
N6A C5A H5AA 106.9 . . ?
N6A C5A H5AB 106.9 . . ?
H5AA C5A H5AB 106.7 . . ?
C3A C5A N6A 121.7(14) . . ?
C3A C5A H5AA 106.9 . . ?
C3A C5A H5AB 106.9 . . ?
C3A N2A Na1 105.7(10) . . ?
C3A N2A C1A 103.0(18) . . ?
C4A N2A Na1 120.1(13) . . ?
C4A N2A C3A 114.9(17) . . ?
C4A N2A C1A 104.1(15) . . ?
C1A N2A Na1 107.5(16) . . ?
C5A C3A N2A 120.5(13) . . ?
C5A C3A H3AA 107.2 . . ?
C5A C3A H3AB 107.2 . . ?
N2A C3A H3AA 107.2 . . ?
N2A C3A H3AB 107.2 . . ?
H3AA C3A H3AB 106.8 . . ?
N2A C4A H4AA 109.5 . . ?
N2A C4A H4AB 109.5 . . ?
N2A C4A H4AC 109.5 . . ?
H4AA C4A H4AB 109.5 . . ?
H4AA C4A H4AC 109.5 . . ?
H4AB C4A H4AC 109.5 . . ?
N2A C1A H1AA 109.5 . . ?
N2A C1A H1AB 109.5 . . ?
N2A C1A H1AC 109.5 . . ?
H1AA C1A H1AB 109.5 . . ?
H1AA C1A H1AC 109.5 . . ?
H1AB C1A H1AC 109.5 . . ?

loop_
_geom_bond_atom_site_label_1
_geom_bond_atom_site_label_2
_geom_bond_distance
_geom_bond_site_symmetry_2
_geom_bond_publ_flag
Si1 C21 1.8617(13) . ?
Si1 C23 1.8804(15) . ?
Si1 C22 1.8752(17) . ?
Si1 C24 1.8737(17) . ?
Si2 C29 1.8651(13) . ?
Si2 C30 1.8762(19) . ?
Si2 C31 1.8781(17) . ?
Si2 C32 1.8669(19) . ?
Si3 C25 1.8605(14) . ?
Si3 C28 1.878(2) . ?
Si3 C26 1.8760(18) . ?
Si3 C27 1.8802(19) . ?
Na1 N10 2.5198(14) . ?
Na1 N2 2.585(7) . ?
Na1 C13 2.6381(13) . ?
Na1 C29 2.8247(13) . ?
Na1 N6 2.470(5) . ?
Na1 C14 2.7985(15) . ?
Na1 B1 3.0106(15) . ?
Na1 N6A 2.518(12) . ?
Na1 N2A 2.46(2) . ?
O19 C18 1.3751(19) . ?
O19 C20 1.4250(19) . ?
N10 C11 1.434(3) . ?
N10 C12B 1.394(3) . ?
N10 C9A 1.497(3) . ?
N10 C9B 1.449(6) . ?
N10 C12A 1.652(7) . ?
N2 C4 1.446(9) . ?
N2 C3 1.487(6) . ?
N2 C1 1.459(6) . ?
C25 H25A 0.99 . ?
C25 H25B 0.99 . ?
C25 B1 1.6648(19) . ?
C13 C14 1.4036(19) . ?
C13 C18 1.410(2) . ?
C13 B1 1.6749(18) . ?
C29 H29A 0.99 . ?
C29 H29B 0.99 . ?
C29 B1 1.6926(18) . ?
C21 H21A 0.99 . ?
C21 H21B 0.99 . ?
C21 B1 1.6560(18) . ?
N6 C5 1.462(5) . ?
N6 C8 1.516(5) . ?
N6 C7 1.458(6) . ?
C14 H14 0.95 . ?
C14 C15 1.400(2) . ?
C18 C17 1.396(2) . ?
C23 H23A 0.98 . ?
C23 H23B 0.98 . ?
C23 H23C 0.98 . ?
C22 H22A 0.98 . ?
C22 H22B 0.98 . ?
C22 H22C 0.98 . ?
C17 H17 0.95 . ?
C17 C16 1.388(3) . ?
C24 H24A 0.98 . ?
C24 H24B 0.98 . ?
C24 H24C 0.98 . ?
C15 H15 0.95 . ?
C15 C16 1.362(3) . ?
C16 H16 0.95 . ?
C28 H28A 0.98 . ?
C28 H28B 0.98 . ?
C28 H28C 0.98 . ?
C30 H30A 0.98 . ?
C30 H30B 0.98 . ?
C30 H30C 0.98 . ?
C31 H31A 0.98 . ?
C31 H31B 0.98 . ?
C31 H31C 0.98 . ?
C26 H26A 0.98 . ?
C26 H26B 0.98 . ?
C26 H26C 0.98 . ?
C32 H32A 0.98 . ?
C32 H32B 0.98 . ?
C32 H32C 0.98 . ?
C20 H20A 0.98 . ?
C20 H20B 0.98 . ?
C20 H20C 0.98 . ?
C27 H27A 0.98 . ?
C27 H27B 0.98 . ?
C27 H27C 0.98 . ?
C5 H5A 0.99 . ?
C5 H5B 0.99 . ?
C5 C3 1.515(5) . ?
C4 H4A 0.98 . ?
C4 H4B 0.98 . ?
C4 H4C 0.98 . ?
C3 H3A 0.99 . ?
C3 H3B 0.99 . ?
C1 H1A 0.98 . ?
C1 H1B 0.98 . ?
C1 H1C 0.98 . ?
C8 H8A 0.99 . ?
C8 H8B 0.99 . ?
C8 C9A 1.486(4) . ?
C11 H11A 0.98 . ?
C11 H11B 0.98 . ?
C11 H11C 0.98 . ?
C7 H7A 0.98 . ?
C7 H7B 0.98 . ?
C7 H7C 0.98 . ?
C12B H12A 0.98 . ?
C12B H12B 0.98 . ?
C12B H12C 0.98 . ?
C9A H9AA 0.99 . ?
C9A H9AB 0.99 . ?
C9B H9BA 0.99 . ?
C9B H9BB 0.99 . ?
C9B C8A 1.490(4) . ?
C12A H12D 0.98 . ?
C12A H12E 0.98 . ?
C12A H12F 0.98 . ?
C8A H8AA 0.99 . ?
C8A H8AB 0.99 . ?
C8A N6A 1.444(12) . ?
C7A H7AA 0.98 . ?
C7A H7AB 0.98 . ?
C7A H7AC 0.98 . ?
C7A N6A 1.492(15) . ?
N6A C5A 1.447(16) . ?
C5A H5AA 0.99 . ?
C5A H5AB 0.99 . ?
C5A C3A 1.313(18) . ?
N2A C3A 1.49(2) . ?
N2A C4A 1.41(2) . ?
N2A C1A 1.51(3) . ?
C3A H3AA 0.99 . ?
C3A H3AB 0.99 . ?
C4A H4AA 0.98 . ?
C4A H4AB 0.98 . ?
C4A H4AC 0.98 . ?
C1A H1AA 0.98 . ?
C1A H1AB 0.98 . ?
C1A H1AC 0.98 . ?

loop_
_geom_torsion_atom_site_label_1
_geom_torsion_atom_site_label_2
_geom_torsion_atom_site_label_3
_geom_torsion_atom_site_label_4
_geom_torsion
_geom_torsion_site_symmetry_1
_geom_torsion_site_symmetry_2
_geom_torsion_site_symmetry_3
_geom_torsion_site_symmetry_4
_geom_torsion_publ_flag
Si1 C21 B1 Na1 77.4(4) . . . . ?
Si1 C21 B1 C25 -73.59(13) . . . . ?
Si1 C21 B1 C13 45.02(14) . . . . ?
Si1 C21 B1 C29 165.22(9) . . . . ?
Si2 C29 B1 Na1 175.30(10) . . . . ?
Si2 C29 B1 C25 -112.94(11) . . . . ?
Si2 C29 B1 C13 129.68(10) . . . . ?
Si2 C29 B1 C21 9.88(15) . . . . ?
Si3 C25 B1 Na1 123.97(10) . . . . ?
Si3 C25 B1 C13 179.09(9) . . . . ?
Si3 C25 B1 C29 61.56(14) . . . . ?
Si3 C25 B1 C21 -62.58(14) . . . . ?
Na1 N10 C9A C8 -41.5(3) . . . . ?
Na1 N10 C9B C8A 54.6(5) . . . . ?
Na1 N2 C3 C5 -45.5(4) . . . . ?
Na1 C13 C14 C15 -102.76(16) . . . . ?
Na1 C13 C18 O19 -94.16(12) . . . . ?
Na1 C13 C18 C17 86.47(16) . . . . ?
Na1 C13 B1 C25 -68.08(9) . . . . ?
Na1 C13 B1 C29 48.96(9) . . . . ?
Na1 C13 B1 C21 171.82(9) . . . . ?
Na1 C29 B1 C25 71.76(8) . . . . ?
Na1 C29 B1 C13 -45.62(8) . . . . ?
Na1 C29 B1 C21 -165.42(10) . . . . ?
Na1 N6 C5 C3 -43.0(4) . . . . ?
Na1 N6 C8 C9A -43.2(4) . . . . ?
Na1 C14 C15 C16 -78.53(19) . . . . ?
Na1 N6A C5A C3A 27.6(19) . . . . ?
Na1 N2A C3A C5A 34(2) . . . . ?
O19 C18 C17 C16 -178.54(16) . . . . ?
N10 C9B C8A N6A -77.0(8) . . . . ?
C13 C14 C15 C16 0.0(3) . . . . ?
C13 C18 C17 C16 0.8(3) . . . . ?
N6 C5 C3 N2 64.1(5) . . . . ?
N6 C8 C9A N10 62.2(5) . . . . ?
C14 C13 C18 O19 178.37(12) . . . . ?
C14 C13 C18 C17 -1.0(2) . . . . ?
C14 C13 B1 Na1 76.82(12) . . . . ?
C14 C13 B1 C25 8.74(17) . . . . ?
C14 C13 B1 C29 125.78(13) . . . . ?
C14 C13 B1 C21 -111.36(13) . . . . ?
C14 C15 C16 C17 -0.2(3) . . . . ?
C18 C13 C14 Na1 103.38(11) . . . . ?
C18 C13 C14 C15 0.6(2) . . . . ?
C18 C13 B1 Na1 -105.72(13) . . . . ?
C18 C13 B1 C25 -173.79(12) . . . . ?
C18 C13 B1 C29 -56.75(15) . . . . ?
C18 C13 B1 C21 66.11(15) . . . . ?
C18 C17 C16 C15 -0.1(3) . . . . ?
C23 Si1 C21 B1 164.22(11) . . . . ?
C22 Si1 C21 B1 -76.77(12) . . . . ?
B1 C13 C14 Na1 -78.94(11) . . . . ?
B1 C13 C14 C15 178.30(14) . . . . ?
B1 C13 C18 O19 0.70(19) . . . . ?
B1 C13 C18 C17 -178.66(14) . . . . ?
C24 Si1 C21 B1 45.47(14) . . . . ?
C28 Si3 C25 B1 -69.10(14) . . . . ?
C30 Si2 C29 Na1 -142.22(16) . . . . ?
C30 Si2 C29 B1 49.08(14) . . . . ?
C31 Si2 C29 Na1 -24.17(19) . . . . ?
C31 Si2 C29 B1 167.13(12) . . . . ?
C26 Si3 C25 B1 56.70(14) . . . . ?
C32 Si2 C29 Na1 93.70(17) . . . . ?
C32 Si2 C29 B1 -74.99(13) . . . . ?
C20 O19 C18 C13 -170.18(15) . . . . ?
C20 O19 C18 C17 9.2(2) . . . . ?
C27 Si3 C25 B1 174.33(13) . . . . ?
C5 N6 C8 C9A 78.1(5) . . . . ?
C4 N2 C3 C5 61.1(6) . . . . ?
C1 N2 C3 C5 -176.0(3) . . . . ?
C8 N6 C5 C3 -162.2(4) . . . . ?
C11 N10 C9A C8 -157.6(3) . . . . ?
C11 N10 C9B C8A -82.6(6) . . . . ?
C7 N6 C5 C3 79.2(4) . . . . ?
C7 N6 C8 C9A -159.4(3) . . . . ?
C12B N10 C9A C8 77.5(4) . . . . ?
C9B C8A N6A Na1 57.1(7) . . . . ?
C9B C8A N6A C7A -73.0(12) . . . . ?
C9B C8A N6A C5A 167.3(9) . . . . ?
C12A N10 C9B C8A 175.0(5) . . . . ?
C8A N6A C5A C3A -84.8(19) . . . . ?
C7A N6A C5A C3A 149.2(17) . . . . ?
N6A C5A C3A N2A -46(3) . . . . ?
C4A N2A C3A C5A -101(2) . . . . ?
C1A N2A C3A C5A 146(2) . . . . ?
